data_7205799
loop_
_publ_author_name
'de Vries, Elise J. C.'
'Levendis, Demetrius C.'
'Reece, Hayley A.'

_publ_section_title
;
 A hexagonal solvate of the neurotransmitter \g-aminobutyric acid
;
_journal_issue 10
_journal_name_full CrystEngComm
_journal_page_first 3334
_journal_paper_doi 10.1039/c0ce00803f
_journal_volume 13
_journal_year 2011
_chemical_formula_moiety '2(C4 H9 N O2) C0.20 O0.10'
_chemical_formula_sum 'C8.2 H18 N2 O4.1'
_chemical_formula_weight 210.25
_chemical_name_common 'solvated gamma-aminobutyric acid'
_chemical_name_systematic
;
solvated gamma-aminobutyric acid
;
_space_group_IT_number 171
_symmetry_cell_setting hexagonal
_symmetry_space_group_name_Hall 'P 62'
_symmetry_space_group_name_H-M 'P 62'
_atom_sites_solution_hydrogens geom
_atom_sites_solution_primary direct
_atom_sites_solution_secondary difmap
_audit_creation_method SHELXL-97
_cell_angle_alpha 90.00
_cell_angle_beta 90.00
_cell_angle_gamma 120.00
_cell_formula_units_Z 6
_cell_length_a 15.9164(8)
_cell_length_b 15.9164(8)
_cell_length_c 7.8769(4)
_cell_measurement_temperature 100(2)
_cell_volume 1728.13(15)
_computing_cell_refinement 'Bruker SAINT'
_computing_data_collection 'Bruker APEX2'
_computing_data_reduction 'Bruker SAINT'
_computing_molecular_graphics 'X-SEED (Barbour, 2001; Atwood & Barbour, 2003)'
_computing_publication_material 'X-SEED (Barbour, 2001; Atwood & Barbour, 2003)'
_computing_structure_refinement 'SHELXL-97 (Sheldrick, 2008)'
_computing_structure_solution 'SHELXS-97 (Sheldrick, 2008)'
_diffrn_ambient_temperature 100(2)
_diffrn_measured_fraction_theta_full 0.996
_diffrn_measured_fraction_theta_max 0.996
_diffrn_measurement_device_type 'CCD area detector'
_diffrn_measurement_method 'phi and omega scans'
_diffrn_radiation_monochromator graphite
_diffrn_radiation_source 'fine-focus sealed tube'
_diffrn_radiation_type MoK\a
_diffrn_radiation_wavelength 0.71073
_diffrn_reflns_av_R_equivalents 0.0843
_diffrn_reflns_av_sigmaI/netI 0.0768
_diffrn_reflns_limit_h_max 18
_diffrn_reflns_limit_h_min -20
_diffrn_reflns_limit_k_max 20
_diffrn_reflns_limit_k_min -19
_diffrn_reflns_limit_l_max 10
_diffrn_reflns_limit_l_min -9
_diffrn_reflns_number 15431
_diffrn_reflns_theta_full 27.10
_diffrn_reflns_theta_max 27.10
_diffrn_reflns_theta_min 2.98
_exptl_absorpt_coefficient_mu 0.097
_exptl_absorpt_correction_T_max 0.9952
_exptl_absorpt_correction_T_min 0.9533
_exptl_absorpt_correction_type multi-scan
_exptl_crystal_colour colourless
_exptl_crystal_density_diffrn 1.212
_exptl_crystal_density_method 'not measured'
_exptl_crystal_description needles
_exptl_crystal_F_000 684
_exptl_crystal_size_max 0.50
_exptl_crystal_size_mid 0.06
_exptl_crystal_size_min 0.05
_refine_diff_density_max 0.231
_refine_diff_density_min -0.192
_refine_diff_density_rms 0.048
_refine_ls_abs_structure_details 'Flack H D (1983), Acta Cryst. A39, 876-881'
_refine_ls_abs_structure_Flack 0.5(17)
_refine_ls_extinction_method none
_refine_ls_goodness_of_fit_ref 1.008
_refine_ls_hydrogen_treatment constr
_refine_ls_matrix_type full
_refine_ls_number_parameters 142
_refine_ls_number_reflns 2534
_refine_ls_number_restraints 3
_refine_ls_restrained_S_all 1.008
_refine_ls_R_factor_all 0.1018
_refine_ls_R_factor_gt 0.0542
_refine_ls_shift/su_max 0.025
_refine_ls_shift/su_mean 0.012
_refine_ls_structure_factor_coef Fsqd
_refine_ls_weighting_details 'calc w=1/[\s^2^(Fo^2^)+(0.0653P)^2^+0.1143P] where P=(Fo^2^+2Fc^2^)/3'
_refine_ls_weighting_scheme calc
_refine_ls_wR_factor_gt 0.1214
_refine_ls_wR_factor_ref 0.1396
_reflns_number_gt 1666
_reflns_number_total 2534
_reflns_threshold_expression >2sigma(I)
_cod_data_source_file c0ce00803f.txt
_cod_data_source_block C:\GABAETOH.CIF
_cod_original_sg_symbol_Hall P62
_cod_original_sg_symbol_H-M P62
_cod_original_formula_sum 'C8.20 H18 N2 O4.10'
_cod_database_code 7205799

loop_
_symmetry_equiv_pos_as_xyz
'x, y, z'
'x-y, x, z+1/3'
'-y, x-y, z+2/3'
'-x, -y, z'
'-x+y, -x, z+1/3'
'y, -x+y, z+2/3'

loop_
_atom_site_label
_atom_site_type_symbol
_atom_site_fract_x
_atom_site_fract_y
_atom_site_fract_z
_atom_site_U_iso_or_equiv
_atom_site_adp_type
_atom_site_occupancy
_atom_site_symmetry_multiplicity
_atom_site_calc_flag
_atom_site_refinement_flags
_atom_site_disorder_assembly
_atom_site_disorder_group
O1A O 0.33137(14) 0.31579(15) 0.3690(3) 0.0369(5) Uani 1 1 d . . .
N1A N 0.32140(17) 0.28343(17) 1.0073(3) 0.0315(6) Uani 1 1 d . . .
H1A H 0.3150 0.2235 0.9975 0.047 Uiso 1 1 calc R . .
H1C H 0.3089 0.2929 1.1162 0.047 Uiso 1 1 calc R . .
H1B H 0.3830 0.3294 0.9791 0.047 Uiso 1 1 calc R . .
C1A C 0.2493(2) 0.3043(2) 0.3994(4) 0.0318(7) Uani 1 1 d . . .
O2A O 0.19174(17) 0.29714(18) 0.2856(3) 0.0520(7) Uani 1 1 d . . .
C2A C 0.2180(2) 0.3003(2) 0.5835(4) 0.0363(7) Uani 1 1 d . . .
H2A H 0.2121 0.3583 0.6070 0.044 Uiso 1 1 calc R . .
H2B H 0.1530 0.2425 0.5984 0.044 Uiso 1 1 calc R . .
C3A C 0.2854(2) 0.2962(2) 0.7106(3) 0.0323(7) Uani 1 1 d . . .
H3A H 0.3503 0.3546 0.6974 0.039 Uiso 1 1 calc R . .
H3B H 0.2921 0.2388 0.6865 0.039 Uiso 1 1 calc R . .
C4A C 0.2524(2) 0.2907(2) 0.8926(4) 0.0308(7) Uani 1 1 d . . .
H4A H 0.2487 0.3494 0.9204 0.037 Uiso 1 1 calc R . .
H4B H 0.1870 0.2334 0.9072 0.037 Uiso 1 1 calc R . .
O1B O 0.66651(15) 0.46646(16) -0.1931(2) 0.0403(6) Uani 1 1 d . . .
N1B N 0.50464(17) 0.35116(17) 0.5235(3) 0.0307(6) Uani 1 1 d . . .
H1E H 0.4452 0.3407 0.4918 0.046 Uiso 1 1 calc R . .
H1F H 0.5172 0.3737 0.6321 0.046 Uiso 1 1 calc R . .
H1D H 0.5055 0.2945 0.5171 0.046 Uiso 1 1 calc R . .
C1B C 0.5993(2) 0.4362(2) -0.0858(4) 0.0310(7) Uani 1 1 d . . .
O2B O 0.51114(15) 0.39066(17) -0.1227(3) 0.0416(6) Uani 1 1 d . . .
C2B C 0.6285(2) 0.4566(2) 0.1003(4) 0.0393(8) Uani 1 1 d . . .
H2D H 0.6840 0.4460 0.1198 0.047 Uiso 1 1 calc R . .
H2E H 0.6513 0.5259 0.1232 0.047 Uiso 1 1 calc R . .
C3B C 0.5504(2) 0.3966(2) 0.2255(4) 0.0331(7) Uani 1 1 d . . .
H3D H 0.5312 0.3275 0.2095 0.040 Uiso 1 1 calc R . .
H3E H 0.4930 0.4032 0.2014 0.040 Uiso 1 1 calc R . .
C4B C 0.5800(2) 0.4241(2) 0.4083(4) 0.0341(7) Uani 1 1 d . . .
H4D H 0.6428 0.4274 0.4295 0.041 Uiso 1 1 calc R . .
H4E H 0.5882 0.4889 0.4312 0.041 Uiso 1 1 calc R . .
O1X O 0.012(3) -0.042(3) 0.509(5) 0.108(12) Uiso 0.10 1 d PD A -1
C1X C 0.023(3) -0.017(3) 0.686(5) 0.080(15) Uiso 0.10 1 d PD A -1
C2X C 0.109(2) 0.049(2) 0.799(4) 0.034(7) Uiso 0.10 1 d PD A -1

loop_
_atom_site_aniso_label
_atom_site_aniso_U_11
_atom_site_aniso_U_22
_atom_site_aniso_U_33
_atom_site_aniso_U_23
_atom_site_aniso_U_13
_atom_site_aniso_U_12
O1A 0.0352(12) 0.0629(14) 0.0206(10) -0.0027(10) 0.0016(9) 0.0305(11)
N1A 0.0450(15) 0.0371(13) 0.0164(13) 0.0005(11) 0.0014(11) 0.0234(12)
C1A 0.0390(18) 0.0447(18) 0.0173(16) -0.0027(14) -0.0018(13) 0.0250(15)
O2A 0.0489(14) 0.100(2) 0.0205(12) -0.0036(13) -0.0053(11) 0.0469(14)
C2A 0.0395(17) 0.056(2) 0.0223(16) -0.0004(15) 0.0031(14) 0.0306(16)
C3A 0.0400(17) 0.0460(18) 0.0183(15) 0.0009(14) 0.0027(14) 0.0269(15)
C4A 0.0368(16) 0.0348(17) 0.0245(17) -0.0004(13) 0.0020(13) 0.0208(14)
O1B 0.0381(12) 0.0593(15) 0.0214(12) 0.0011(11) 0.0037(10) 0.0229(11)
N1B 0.0382(14) 0.0422(14) 0.0167(12) -0.0023(12) -0.0019(11) 0.0239(12)
C1B 0.0408(19) 0.0367(16) 0.0168(15) -0.0008(14) -0.0017(14) 0.0203(15)
O2B 0.0325(12) 0.0642(15) 0.0215(11) -0.0026(11) -0.0017(9) 0.0193(11)
C2B 0.0384(17) 0.0492(19) 0.0208(17) -0.0024(14) -0.0009(14) 0.0147(15)
C3B 0.0410(16) 0.0376(17) 0.0191(17) -0.0006(13) 0.0017(13) 0.0185(14)
C4B 0.0364(18) 0.0391(17) 0.0222(17) 0.0002(14) -0.0025(14) 0.0154(14)

loop_
_atom_type_symbol
_atom_type_description
_atom_type_scat_dispersion_real
_atom_type_scat_dispersion_imag
_atom_type_scat_source
C C 0.0033 0.0016 'International Tables Vol C Tables 4.2.6.8 and 6.1.1.4'
H H 0.0000 0.0000 'International Tables Vol C Tables 4.2.6.8 and 6.1.1.4'
N N 0.0061 0.0033 'International Tables Vol C Tables 4.2.6.8 and 6.1.1.4'
O O 0.0106 0.0060 'International Tables Vol C Tables 4.2.6.8 and 6.1.1.4'

loop_
_geom_angle_atom_site_label_1
_geom_angle_atom_site_label_2
_geom_angle_atom_site_label_3
_geom_angle
_geom_angle_site_symmetry_1
_geom_angle_site_symmetry_3
_geom_angle_publ_flag
C4A N1A H1A 109.5 . . ?
C4A N1A H1C 109.5 . . ?
H1A N1A H1C 109.5 . . ?
C4A N1A H1B 109.5 . . ?
H1A N1A H1B 109.5 . . ?
H1C N1A H1B 109.5 . . ?
O2A C1A O1A 122.9(3) . . ?
O2A C1A C2A 118.1(3) . . ?
O1A C1A C2A 119.0(3) . . ?
C3A C2A C1A 114.4(2) . . ?
C3A C2A H2A 108.7 . . ?
C1A C2A H2A 108.6 . . ?
C3A C2A H2B 108.6 . . ?
C1A C2A H2B 108.7 . . ?
H2A C2A H2B 107.6 . . ?
C2A C3A C4A 113.7(2) . . ?
C2A C3A H3A 108.8 . . ?
C4A C3A H3A 108.8 . . ?
C2A C3A H3B 108.8 . . ?
C4A C3A H3B 108.8 . . ?
H3A C3A H3B 107.7 . . ?
N1A C4A C3A 109.6(2) . . ?
N1A C4A H4A 109.8 . . ?
C3A C4A H4A 109.8 . . ?
N1A C4A H4B 109.8 . . ?
C3A C4A H4B 109.7 . . ?
H4A C4A H4B 108.2 . . ?
C4B N1B H1E 109.5 . . ?
C4B N1B H1F 109.5 . . ?
H1E N1B H1F 109.5 . . ?
C4B N1B H1D 109.5 . . ?
H1E N1B H1D 109.5 . . ?
H1F N1B H1D 109.5 . . ?
O2B C1B O1B 124.1(3) . . ?
O2B C1B C2B 118.8(3) . . ?
O1B C1B C2B 117.1(3) . . ?
C3B C2B C1B 115.5(3) . . ?
C3B C2B H2D 108.4 . . ?
C1B C2B H2D 108.4 . . ?
C3B C2B H2E 108.4 . . ?
C1B C2B H2E 108.4 . . ?
H2D C2B H2E 107.5 . . ?
C2B C3B C4B 113.8(2) . . ?
C2B C3B H3D 108.8 . . ?
C4B C3B H3D 108.8 . . ?
C2B C3B H3E 108.8 . . ?
C4B C3B H3E 108.8 . . ?
H3D C3B H3E 107.7 . . ?
N1B C4B C3B 110.0(2) . . ?
N1B C4B H4D 109.7 . . ?
C3B C4B H4D 109.7 . . ?
N1B C4B H4E 109.6 . . ?
C3B C4B H4E 109.7 . . ?
H4D C4B H4E 108.2 . . ?
O1X C1X C2X 135(4) . . ?

loop_
_geom_bond_atom_site_label_1
_geom_bond_atom_site_label_2
_geom_bond_distance
_geom_bond_site_symmetry_2
_geom_bond_publ_flag
O1A C1A 1.248(4) . ?
N1A C4A 1.470(4) . ?
N1A H1A 0.9100 . ?
N1A H1C 0.9100 . ?
N1A H1B 0.9100 . ?
C1A O2A 1.246(4) . ?
C1A C2A 1.524(4) . ?
C2A C3A 1.493(4) . ?
C2A H2A 0.9900 . ?
C2A H2B 0.9900 . ?
C3A C4A 1.514(4) . ?
C3A H3A 0.9900 . ?
C3A H3B 0.9900 . ?
C4A H4A 0.9900 . ?
C4A H4B 0.9900 . ?
O1B C1B 1.255(3) . ?
N1B C4B 1.489(4) . ?
N1B H1E 0.9100 . ?
N1B H1F 0.9100 . ?
N1B H1D 0.9100 . ?
C1B O2B 1.249(4) . ?
C1B C2B 1.523(4) . ?
C2B C3B 1.497(4) . ?
C2B H2D 0.9900 . ?
C2B H2E 0.9900 . ?
C3B C4B 1.510(4) . ?
C3B H3D 0.9900 . ?
C3B H3E 0.9900 . ?
C4B H4D 0.9900 . ?
C4B H4E 0.9900 . ?
O1X C1X 1.44(2) . ?
C1X C2X 1.53(2) . ?

loop_
_geom_torsion_atom_site_label_1
_geom_torsion_atom_site_label_2
_geom_torsion_atom_site_label_3
_geom_torsion_atom_site_label_4
_geom_torsion
_geom_torsion_site_symmetry_1
_geom_torsion_site_symmetry_2
_geom_torsion_site_symmetry_3
_geom_torsion_site_symmetry_4
_geom_torsion_publ_flag
O2A C1A C2A C3A 172.3(3) . . . . ?
O1A C1A C2A C3A -8.6(4) . . . . ?
C1A C2A C3A C4A -179.1(3) . . . . ?
C2A C3A C4A N1A 177.9(2) . . . . ?
O2B C1B C2B C3B 16.8(5) . . . . ?
O1B C1B C2B C3B -163.0(3) . . . . ?
C1B C2B C3B C4B -175.7(3) . . . . ?
C2B C3B C4B N1B -170.8(3) . . . . ?
